data_4106304
loop_
_publ_author_name
'Hiromitsu Maeda'
'Yuya Bando'
'Konomi Shimomura'
'Ippei Yamada'
'Masanobu Naito'
'Kazuyuki Nobusawa'
'Hiroyuki Tsumatori'
'Tsuyoshi Kawai'

_publ_section_title
;
 Chemical-Stimuli-Controllable Circularly Polarized Luminescence from
 Anion-Responsive \p-Conjugated Molecules
;
_journal_name_full 'Journal of the American Chemical Society'
_journal_page_first 9266
_journal_page_last 9269
_journal_paper_doi 10.1021/ja203206g
_journal_volume 133
_journal_year 2011
_chemical_formula_moiety 'C35 H29 B N2 O4, C H2 Cl2'
_chemical_formula_sum 'C36 H31 B Cl2 N2 O4'
_chemical_formula_weight 637.34
_chemical_name_systematic
; 
 ? 
;
_space_group_IT_number 2
_symmetry_cell_setting triclinic
_symmetry_Int_Tables_number 2
_symmetry_space_group_name_Hall '-P 1'
_symmetry_space_group_name_H-M 'P -1'
_atom_sites_solution_hydrogens geom
_atom_sites_solution_primary direct
_atom_sites_solution_secondary difmap
_audit_creation_method SHELXL-97
_cell_angle_alpha 76.813(18)
_cell_angle_beta 77.986(17)
_cell_angle_gamma 76.877(19)
_cell_formula_units_Z 4
_cell_length_a 13.336(7)
_cell_length_b 14.772(9)
_cell_length_c 16.318(8)
_cell_measurement_temperature 123(2)
_cell_volume 3006(3)
_computing_cell_refinement PROCESS-AUTO
_computing_data_collection PROCESS-AUTO
_computing_data_reduction CrystalStructure
_computing_publication_material 'CrystalStructure 3.8'
_computing_structure_refinement 'SHELXL-97 (Sheldrick, 1997)'
_computing_structure_solution 'SHELXS-97 (Sheldrick, 1990)'
_diffrn_ambient_temperature 123(2)
_diffrn_detector_area_resol_mean 10.00
_diffrn_measured_fraction_theta_full 0.980
_diffrn_measured_fraction_theta_max 0.980
_diffrn_measurement_device_type 'Rigaku RAXIS-RAPID'
_diffrn_measurement_method \w
_diffrn_radiation_monochromator graphite
_diffrn_radiation_source 'fine-focus sealed tube'
_diffrn_radiation_type MoK\a
_diffrn_radiation_wavelength 0.71075
_diffrn_reflns_av_R_equivalents 0.1450
_diffrn_reflns_av_sigmaI/netI 0.2225
_diffrn_reflns_limit_h_max 16
_diffrn_reflns_limit_h_min -16
_diffrn_reflns_limit_k_max 18
_diffrn_reflns_limit_k_min -18
_diffrn_reflns_limit_l_max 20
_diffrn_reflns_limit_l_min -17
_diffrn_reflns_number 25034
_diffrn_reflns_theta_full 26.00
_diffrn_reflns_theta_max 26.00
_diffrn_reflns_theta_min 3.02
_exptl_absorpt_coefficient_mu 0.261
_exptl_absorpt_correction_T_max 0.9870
_exptl_absorpt_correction_T_min 0.8804
_exptl_absorpt_correction_type none
_exptl_crystal_colour red
_exptl_crystal_density_diffrn 1.408
_exptl_crystal_description prism
_exptl_crystal_F_000 1328
_exptl_crystal_size_max 0.50
_exptl_crystal_size_mid 0.10
_exptl_crystal_size_min 0.05
_refine_diff_density_max 0.280
_refine_diff_density_min -0.468
_refine_diff_density_rms 0.064
_refine_ls_extinction_method none
_refine_ls_goodness_of_fit_ref 0.909
_refine_ls_hydrogen_treatment constr
_refine_ls_matrix_type full
_refine_ls_number_parameters 815
_refine_ls_number_reflns 11577
_refine_ls_number_restraints 0
_refine_ls_restrained_S_all 0.909
_refine_ls_R_factor_all 0.2829
_refine_ls_R_factor_gt 0.0851
_refine_ls_shift/su_max 0.001
_refine_ls_shift/su_mean 0.000
_refine_ls_structure_factor_coef Fsqd
_refine_ls_weighting_details 'calc w=1/[\s^2^(Fo^2^)+(0.0922P)^2^+0.0000P] where P=(Fo^2^+2Fc^2^)/3'
_refine_ls_weighting_scheme calc
_refine_ls_wR_factor_gt 0.1795
_refine_ls_wR_factor_ref 0.2789
_reflns_number_gt 2829
_reflns_number_total 11577
_reflns_threshold_expression >2sigma(I)
_cod_data_source_file ja203206g_si_002_2.cif
_cod_data_source_block 00512-1
_cod_database_code 4106304

loop_
_symmetry_equiv_pos_as_xyz
'x, y, z'
'-x, -y, -z'

loop_
_atom_site_label
_atom_site_type_symbol
_atom_site_fract_x
_atom_site_fract_y
_atom_site_fract_z
_atom_site_U_iso_or_equiv
_atom_site_adp_type
_atom_site_occupancy
_atom_site_symmetry_multiplicity
_atom_site_calc_flag
_atom_site_refinement_flags
C1 C 0.1815(9) 0.4318(8) 0.3775(8) 0.043(3) Uani 1 1 d .
C2 C 0.1866(10) 0.3380(10) 0.3870(8) 0.046(3) Uani 1 1 d .
C3 C 0.2842(9) 0.2991(8) 0.3455(8) 0.042(3) Uani 1 1 d .
C4 C 0.3338(10) 0.3709(9) 0.3078(8) 0.041(3) Uani 1 1 d .
N1 N 0.2692(7) 0.4524(7) 0.3259(6) 0.038(2) Uani 1 1 d .
H59 H 0.2830 0.5097 0.3067 0.045 Uiso 1 1 calc R
C5 C 0.4260(8) 0.3860(7) 0.2456(7) 0.027(2) Uani 1 1 d .
O1 O 0.5074(6) 0.3156(5) 0.2423(5) 0.0385(19) Uani 1 1 d .
C6 C 0.4297(8) 0.4702(8) 0.1899(7) 0.034(3) Uani 1 1 d .
H1 H 0.3693 0.5188 0.1910 0.041 Uiso 1 1 calc R
C7 C 0.5197(9) 0.4872(8) 0.1314(8) 0.039(3) Uani 1 1 d .
O2 O 0.6016(6) 0.4189(5) 0.1326(5) 0.041(2) Uani 1 1 d .
C8 C 0.5267(9) 0.5733(7) 0.0722(7) 0.034(3) Uani 1 1 d .
C9 C 0.6002(9) 0.6007(8) 0.0032(8) 0.037(3) Uani 1 1 d .
C10 C 0.5616(11) 0.6981(9) -0.0245(7) 0.044(3) Uani 1 1 d .
C11 C 0.4713(9) 0.7271(9) 0.0292(7) 0.038(3) Uani 1 1 d .
N2 N 0.4508(7) 0.6499(7) 0.0862(6) 0.039(2) Uani 1 1 d .
H60 H 0.3960 0.6487 0.1269 0.047 Uiso 1 1 calc R
C12 C 0.0968(11) 0.5041(10) 0.4135(8) 0.063(4) Uani 1 1 d .
H2 H 0.1042 0.5036 0.4722 0.095 Uiso 1 1 calc R
H3 H 0.0287 0.4894 0.4135 0.095 Uiso 1 1 calc R
H4 H 0.1017 0.5670 0.3787 0.095 Uiso 1 1 calc R
C13 C 0.4054(10) 0.8220(8) 0.0299(8) 0.049(4) Uani 1 1 d .
H5 H 0.3693 0.8408 -0.0196 0.074 Uiso 1 1 calc R
H6 H 0.4493 0.8679 0.0273 0.074 Uiso 1 1 calc R
H7 H 0.3538 0.8205 0.0824 0.074 Uiso 1 1 calc R
C14 C 0.1085(12) 0.2777(10) 0.4323(8) 0.056(4) Uani 1 1 d .
H8 H 0.0376 0.3170 0.4395 0.067 Uiso 1 1 calc R
H9 H 0.1250 0.2456 0.4895 0.067 Uiso 1 1 calc R
C15 C 0.1137(10) 0.2057(10) 0.3785(10) 0.071(5) Uani 1 1 d .
H10 H 0.0892 0.2385 0.3242 0.085 Uiso 1 1 calc R
H11 H 0.0666 0.1613 0.4089 0.085 Uiso 1 1 calc R
C16 C 0.2241(14) 0.1503(10) 0.3595(8) 0.064(4) Uani 1 1 d .
C17 C 0.2421(13) 0.0545(10) 0.3592(8) 0.061(4) Uani 1 1 d .
H12 H 0.1845 0.0233 0.3696 0.073 Uiso 1 1 calc R
C18 C 0.3411(16) 0.0041(9) 0.3444(9) 0.070(5) Uani 1 1 d .
H13 H 0.3517 -0.0606 0.3401 0.084 Uiso 1 1 calc R
C19 C 0.4295(13) 0.0477(10) 0.3354(9) 0.062(4) Uani 1 1 d .
H14 H 0.4984 0.0114 0.3308 0.074 Uiso 1 1 calc R
C20 C 0.4114(13) 0.1450(9) 0.3335(9) 0.060(4) Uani 1 1 d .
H15 H 0.4687 0.1763 0.3245 0.073 Uiso 1 1 calc R
C21 C 0.3127(11) 0.1947(9) 0.3445(8) 0.046(3) Uani 1 1 d .
C22 C 0.6190(10) 0.7541(9) -0.1007(8) 0.050(3) Uani 1 1 d .
H16 H 0.6077 0.8207 -0.0938 0.060 Uiso 1 1 calc R
H17 H 0.5920 0.7532 -0.1526 0.060 Uiso 1 1 calc R
C23 C 0.7354(8) 0.7118(7) -0.1106(8) 0.038(3) Uani 1 1 d .
H18 H 0.7702 0.7425 -0.1663 0.045 Uiso 1 1 calc R
H19 H 0.7646 0.7270 -0.0654 0.045 Uiso 1 1 calc R
C24 C 0.7606(10) 0.6072(7) -0.1057(7) 0.038(3) Uani 1 1 d .
C25 C 0.8422(10) 0.5643(10) -0.1567(8) 0.046(3) Uani 1 1 d .
H20 H 0.8837 0.6019 -0.1994 0.055 Uiso 1 1 calc R
C26 C 0.8664(11) 0.4681(9) -0.1484(9) 0.051(4) Uani 1 1 d .
H21 H 0.9265 0.4391 -0.1824 0.061 Uiso 1 1 calc R
C27 C 0.8030(10) 0.4135(8) -0.0904(7) 0.046(3) Uani 1 1 d .
H22 H 0.8179 0.3466 -0.0851 0.055 Uiso 1 1 calc R
C28 C 0.7182(8) 0.4566(9) -0.0403(6) 0.044(3) Uani 1 1 d .
H23 H 0.6759 0.4183 0.0010 0.053 Uiso 1 1 calc R
C29 C 0.6923(9) 0.5535(7) -0.0479(7) 0.037(3) Uani 1 1 d .
B1 B 0.6079(12) 0.3303(11) 0.1908(10) 0.046(4) Uani 1 1 d .
O3 O 0.6539(6) 0.2526(5) 0.1441(5) 0.039(2) Uani 1 1 d .
O4 O 0.6850(6) 0.3245(5) 0.2466(5) 0.0391(19) Uani 1 1 d .
C30 C 0.7538(10) 0.2304(8) 0.1485(7) 0.037(3) Uani 1 1 d .
C31 C 0.8369(11) 0.1790(8) 0.1063(8) 0.048(3) Uani 1 1 d .
H24 H 0.8269 0.1516 0.0620 0.057 Uiso 1 1 calc R
C32 C 0.9357(9) 0.1651(9) 0.1253(9) 0.054(4) Uani 1 1 d .
H25 H 0.9918 0.1265 0.0955 0.064 Uiso 1 1 calc R
C33 C 0.9545(11) 0.2061(9) 0.1868(9) 0.059(4) Uani 1 1 d .
H26 H 1.0232 0.1967 0.1988 0.071 Uiso 1 1 calc R
C34 C 0.8716(10) 0.2616(8) 0.2315(8) 0.042(3) Uani 1 1 d .
H27 H 0.8815 0.2913 0.2743 0.051 Uiso 1 1 calc R
C35 C 0.7752(8) 0.2708(7) 0.2103(7) 0.041(3) Uani 1 1 d .
C36 C 0.5252(11) 0.2728(7) 0.4728(8) 0.046(3) Uani 1 1 d .
C37 C 0.4343(9) 0.3009(8) 0.5264(8) 0.034(3) Uani 1 1 d .
C38 C 0.4000(9) 0.3981(8) 0.4987(8) 0.036(3) Uani 1 1 d .
C39 C 0.4725(9) 0.4305(9) 0.4241(7) 0.040(3) Uani 1 1 d .
N3 N 0.5486(8) 0.3492(7) 0.4146(6) 0.038(2) Uani 1 1 d .
H61 H 0.6050 0.3480 0.3754 0.045 Uiso 1 1 calc R
C40 C 0.4799(9) 0.5141(8) 0.3678(6) 0.032(3) Uani 1 1 d .
O5 O 0.3951(6) 0.5805(5) 0.3683(5) 0.039(2) Uani 1 1 d .
C41 C 0.5675(10) 0.5285(7) 0.3104(7) 0.038(3) Uani 1 1 d .
H28 H 0.6268 0.4788 0.3081 0.045 Uiso 1 1 calc R
C42 C 0.5713(10) 0.6138(9) 0.2560(8) 0.043(3) Uani 1 1 d .
O6 O 0.4920(6) 0.6860(5) 0.2570(5) 0.043(2) Uani 1 1 d .
C43 C 0.6621(10) 0.6274(8) 0.1945(7) 0.039(3) Uani 1 1 d .
C44 C 0.7139(11) 0.7045(9) 0.1541(7) 0.047(3) Uani 1 1 d .
C45 C 0.8136(11) 0.6654(9) 0.1107(8) 0.044(3) Uani 1 1 d .
C46 C 0.8204(11) 0.5681(10) 0.1215(7) 0.049(3) Uani 1 1 d .
N4 N 0.7325(8) 0.5472(7) 0.1731(6) 0.043(3) Uani 1 1 d .
H62 H 0.7206 0.4892 0.1914 0.052 Uiso 1 1 calc R
C47 C 0.5942(10) 0.1803(8) 0.4709(7) 0.046(3) Uani 1 1 d .
H29 H 0.6118 0.1691 0.4122 0.069 Uiso 1 1 calc R
H30 H 0.5586 0.1306 0.5074 0.069 Uiso 1 1 calc R
H31 H 0.6582 0.1794 0.4918 0.069 Uiso 1 1 calc R
C48 C 0.8986(9) 0.4928(9) 0.0882(9) 0.052(3) Uani 1 1 d .
H32 H 0.9085 0.4372 0.1339 0.078 Uiso 1 1 calc R
H33 H 0.9648 0.5149 0.0665 0.078 Uiso 1 1 calc R
H34 H 0.8749 0.4757 0.0417 0.078 Uiso 1 1 calc R
C49 C 0.3812(10) 0.2434(8) 0.6021(7) 0.044(3) Uani 1 1 d .
H35 H 0.3944 0.1766 0.5952 0.053 Uiso 1 1 calc R
H36 H 0.4076 0.2455 0.6539 0.053 Uiso 1 1 calc R
C50 C 0.2668(11) 0.2837(8) 0.6104(8) 0.053(4) Uani 1 1 d .
H37 H 0.2307 0.2534 0.6658 0.064 Uiso 1 1 calc R
H38 H 0.2385 0.2691 0.5645 0.064 Uiso 1 1 calc R
C51 C 0.2450(9) 0.3897(9) 0.6051(8) 0.042(3) Uani 1 1 d .
C52 C 0.1600(11) 0.4310(9) 0.6559(8) 0.051(3) Uani 1 1 d .
H39 H 0.1180 0.3914 0.6957 0.061 Uiso 1 1 calc R
C53 C 0.1317(10) 0.5297(9) 0.6522(8) 0.043(3) Uani 1 1 d .
H40 H 0.0736 0.5560 0.6898 0.052 Uiso 1 1 calc R
C54 C 0.1899(9) 0.5856(9) 0.5935(7) 0.046(3) Uani 1 1 d .
H41 H 0.1700 0.6524 0.5877 0.055 Uiso 1 1 calc R
C55 C 0.2779(9) 0.5474(7) 0.5418(8) 0.040(3) Uani 1 1 d .
H42 H 0.3203 0.5881 0.5040 0.048 Uiso 1 1 calc R
C56 C 0.3056(8) 0.4493(9) 0.5441(7) 0.039(3) Uani 1 1 d .
C57 C 0.8916(10) 0.7255(10) 0.0692(9) 0.058(4) Uani 1 1 d .
H43 H 0.8788 0.7569 0.0110 0.070 Uiso 1 1 calc R
H44 H 0.9628 0.6866 0.0652 0.070 Uiso 1 1 calc R
C58 C 0.8807(12) 0.7996(9) 0.1245(7) 0.064(4) Uani 1 1 d .
H45 H 0.9033 0.7676 0.1797 0.076 Uiso 1 1 calc R
H46 H 0.9273 0.8449 0.0955 0.076 Uiso 1 1 calc R
C59 C 0.7741(11) 0.8513(9) 0.1403(8) 0.046(3) Uani 1 1 d .
C60 C 0.7550(14) 0.9452(11) 0.1424(10) 0.071(5) Uani 1 1 d .
H47 H 0.8122 0.9763 0.1353 0.085 Uiso 1 1 calc R
C61 C 0.6548(15) 0.9965(11) 0.1545(10) 0.071(4) Uani 1 1 d .
H48 H 0.6435 1.0622 0.1552 0.085 Uiso 1 1 calc R
C62 C 0.5731(14) 0.9537(9) 0.1654(9) 0.066(4) Uani 1 1 d .
H49 H 0.5039 0.9890 0.1732 0.080 Uiso 1 1 calc R
C63 C 0.5901(10) 0.8577(8) 0.1651(7) 0.043(3) Uani 1 1 d .
H50 H 0.5321 0.8279 0.1720 0.052 Uiso 1 1 calc R
C64 C 0.6930(11) 0.8028(9) 0.1547(7) 0.047(3) Uani 1 1 d .
B2 B 0.3917(11) 0.6744(8) 0.3084(9) 0.036(3) Uani 1 1 d .
O7 O 0.3163(6) 0.6749(5) 0.2517(5) 0.042(2) Uani 1 1 d .
O8 O 0.3464(7) 0.7472(5) 0.3568(5) 0.045(2) Uani 1 1 d .
C65 C 0.2251(10) 0.7270(7) 0.2834(7) 0.038(3) Uani 1 1 d .
C66 C 0.1277(10) 0.7403(9) 0.2687(9) 0.051(3) Uani 1 1 d .
H51 H 0.1138 0.7129 0.2259 0.061 Uiso 1 1 calc R
C67 C 0.0466(9) 0.7938(8) 0.3155(8) 0.046(3) Uani 1 1 d .
H52 H -0.0223 0.8038 0.3037 0.055 Uiso 1 1 calc R
C68 C 0.0650(12) 0.8327(9) 0.3791(7) 0.054(4) Uani 1 1 d .
H53 H 0.0077 0.8671 0.4117 0.065 Uiso 1 1 calc R
C69 C 0.1655(10) 0.8230(9) 0.3969(7) 0.044(3) Uani 1 1 d .
H54 H 0.1797 0.8510 0.4392 0.053 Uiso 1 1 calc R
C70 C 0.2429(9) 0.7684(8) 0.3471(8) 0.041(3) Uani 1 1 d .
C71 C 0.1630(12) 0.9697(11) 0.1640(11) 0.079(5) Uani 1 1 d .
H55 H 0.1069 1.0001 0.2048 0.095 Uiso 1 1 calc R
H56 H 0.2023 0.9126 0.1967 0.095 Uiso 1 1 calc R
Cl1 Cl 0.1078(3) 0.9365(3) 0.0914(3) 0.0710(11) Uani 1 1 d .
Cl2 Cl 0.2460(4) 1.0473(3) 0.1141(4) 0.0934(15) Uani 1 1 d .
C72 C 0.8359(12) 0.0279(9) 0.3349(8) 0.061(4) Uani 1 1 d .
H57 H 0.7970 0.0842 0.3009 0.073 Uiso 1 1 calc R
H58 H 0.8921 -0.0039 0.2952 0.073 Uiso 1 1 calc R
Cl3 Cl 0.8919(3) 0.0647(3) 0.4087(3) 0.0725(12) Uani 1 1 d .
Cl4 Cl 0.7535(4) -0.0475(3) 0.3863(3) 0.0915(15) Uani 1 1 d .

loop_
_atom_site_aniso_label
_atom_site_aniso_U_11
_atom_site_aniso_U_22
_atom_site_aniso_U_33
_atom_site_aniso_U_23
_atom_site_aniso_U_13
_atom_site_aniso_U_12
C1 0.032(7) 0.038(7) 0.060(8) -0.001(6) -0.020(6) -0.005(6)
C2 0.036(7) 0.068(9) 0.032(6) 0.013(6) -0.017(6) -0.019(6)
C3 0.040(7) 0.034(6) 0.057(7) 0.004(6) -0.023(6) -0.017(5)
C4 0.040(7) 0.040(7) 0.043(7) -0.005(6) -0.008(6) -0.007(6)
N1 0.036(6) 0.049(6) 0.029(5) 0.009(5) -0.012(5) -0.019(5)
C5 0.027(6) 0.024(5) 0.031(5) 0.006(5) -0.021(5) -0.002(5)
O1 0.033(5) 0.041(5) 0.042(5) 0.001(4) -0.012(4) -0.014(4)
C6 0.021(5) 0.043(7) 0.036(6) -0.001(6) -0.012(5) -0.002(5)
C7 0.031(6) 0.036(6) 0.056(7) -0.012(6) -0.018(6) -0.004(5)
O2 0.033(5) 0.030(4) 0.053(5) 0.007(4) -0.013(4) -0.006(4)
C8 0.042(7) 0.021(5) 0.042(6) 0.012(5) -0.026(6) -0.012(5)
C9 0.044(7) 0.025(6) 0.039(7) 0.004(5) -0.018(6) -0.003(5)
C10 0.061(8) 0.043(7) 0.027(6) 0.008(6) -0.016(6) -0.014(6)
C11 0.038(7) 0.051(7) 0.029(6) -0.018(6) -0.006(5) -0.001(5)
N2 0.034(6) 0.035(5) 0.038(5) 0.007(5) -0.007(5) 0.004(4)
C12 0.071(10) 0.068(10) 0.040(7) -0.010(7) -0.005(7) 0.004(8)
C13 0.052(8) 0.029(6) 0.058(8) -0.005(6) -0.019(7) 0.015(6)
C14 0.073(10) 0.058(8) 0.038(7) -0.001(7) -0.012(7) -0.023(7)
C15 0.043(8) 0.068(9) 0.110(12) -0.013(9) -0.014(8) -0.029(7)
C16 0.112(13) 0.052(9) 0.038(7) 0.014(7) -0.029(8) -0.045(9)
C17 0.092(12) 0.053(9) 0.040(7) 0.022(7) -0.020(8) -0.041(9)
C18 0.134(16) 0.028(7) 0.054(9) 0.000(7) -0.024(10) -0.029(9)
C19 0.083(11) 0.051(8) 0.053(9) 0.005(7) -0.034(8) -0.010(8)
C20 0.098(12) 0.035(7) 0.046(8) 0.010(6) -0.019(8) -0.020(8)
C21 0.072(9) 0.034(6) 0.039(7) 0.020(5) -0.033(7) -0.026(6)
C22 0.059(8) 0.046(7) 0.039(7) -0.019(6) -0.003(6) 0.008(6)
C23 0.028(6) 0.039(6) 0.046(7) 0.014(6) -0.021(5) -0.016(5)
C24 0.059(8) 0.025(6) 0.033(6) 0.013(5) -0.017(6) -0.024(5)
C25 0.038(7) 0.065(9) 0.034(6) -0.004(7) -0.002(6) -0.014(6)
C26 0.050(8) 0.044(8) 0.055(8) -0.008(7) -0.019(7) 0.007(6)
C27 0.065(8) 0.030(6) 0.045(7) 0.020(5) -0.023(6) -0.029(6)
C28 0.034(6) 0.066(8) 0.017(5) 0.005(5) 0.007(5) 0.001(6)
C29 0.053(7) 0.019(5) 0.027(6) 0.004(5) -0.007(5) 0.008(5)
B1 0.045(8) 0.052(9) 0.052(9) -0.012(8) -0.014(7) -0.022(7)
O3 0.040(5) 0.037(5) 0.043(5) -0.005(4) -0.018(4) -0.005(4)
O4 0.048(5) 0.031(4) 0.035(4) 0.009(4) -0.014(4) -0.009(4)
C30 0.055(8) 0.033(6) 0.027(5) -0.002(5) -0.011(6) -0.018(6)
C31 0.067(9) 0.019(5) 0.052(7) -0.008(6) -0.004(7) 0.001(6)
C32 0.032(7) 0.035(7) 0.083(10) 0.000(7) -0.004(7) 0.002(5)
C33 0.064(9) 0.051(8) 0.071(10) -0.003(8) -0.023(8) -0.023(7)
C34 0.050(8) 0.036(7) 0.034(6) -0.005(6) -0.001(6) 0.000(6)
C35 0.029(6) 0.025(6) 0.047(7) 0.012(5) 0.004(5) 0.012(5)
C36 0.071(9) 0.015(5) 0.051(7) 0.020(5) -0.029(7) -0.012(5)
C37 0.031(6) 0.026(6) 0.048(7) -0.007(5) -0.013(5) -0.005(5)
C38 0.036(7) 0.036(6) 0.042(7) -0.001(6) -0.023(6) -0.012(5)
C39 0.033(6) 0.050(7) 0.029(6) -0.001(6) 0.001(5) -0.001(6)
N3 0.042(6) 0.036(5) 0.037(5) -0.008(5) -0.007(5) -0.008(5)
C40 0.051(7) 0.033(6) 0.009(4) 0.009(4) -0.006(5) -0.012(5)
O5 0.048(5) 0.024(4) 0.034(4) 0.009(3) -0.003(4) -0.001(4)
C41 0.069(8) 0.018(5) 0.025(6) 0.005(5) -0.011(6) -0.015(5)
C42 0.061(8) 0.038(7) 0.032(6) -0.002(6) -0.008(6) -0.017(6)
O6 0.058(6) 0.019(4) 0.041(5) 0.006(4) -0.005(4) -0.002(4)
C43 0.048(7) 0.039(7) 0.031(6) 0.009(5) -0.017(6) -0.016(6)
C44 0.070(9) 0.055(8) 0.016(5) 0.007(5) -0.016(6) -0.021(7)
C45 0.058(8) 0.038(7) 0.038(7) -0.001(6) -0.011(6) -0.016(6)
C46 0.061(9) 0.066(9) 0.025(6) 0.000(6) -0.013(6) -0.025(7)
N4 0.047(6) 0.030(5) 0.047(6) 0.000(5) -0.007(5) -0.006(5)
C47 0.059(8) 0.042(7) 0.035(7) 0.008(6) -0.011(6) -0.016(6)
C48 0.036(7) 0.059(9) 0.064(9) -0.011(7) -0.008(6) -0.016(6)
C49 0.068(9) 0.031(6) 0.034(6) 0.019(5) -0.019(6) -0.026(6)
C50 0.080(10) 0.040(7) 0.033(6) -0.001(6) -0.005(7) -0.007(7)
C51 0.030(6) 0.048(7) 0.043(7) -0.004(6) -0.011(6) 0.006(6)
C52 0.063(9) 0.039(7) 0.047(8) 0.007(6) -0.011(7) -0.015(6)
C53 0.040(7) 0.055(8) 0.030(6) 0.000(6) -0.001(5) -0.012(6)
C54 0.042(7) 0.052(7) 0.039(7) -0.022(6) -0.013(6) 0.022(6)
C55 0.057(8) 0.017(5) 0.056(7) -0.006(5) -0.031(6) -0.005(5)
C56 0.028(6) 0.058(8) 0.038(6) -0.007(6) -0.023(5) -0.011(5)
C57 0.040(7) 0.075(10) 0.057(8) 0.020(8) -0.016(7) -0.030(7)
C58 0.113(13) 0.063(9) 0.026(6) 0.023(6) -0.024(7) -0.061(9)
C59 0.054(8) 0.037(7) 0.050(8) 0.009(6) -0.017(7) -0.022(6)
C60 0.091(13) 0.058(10) 0.074(11) 0.000(8) -0.023(10) -0.040(9)
C61 0.101(14) 0.055(9) 0.058(9) 0.013(8) -0.018(9) -0.039(9)
C62 0.111(13) 0.030(7) 0.052(9) 0.001(7) -0.007(9) -0.017(8)
C63 0.058(8) 0.046(7) 0.028(6) 0.001(6) -0.006(6) -0.023(6)
C64 0.062(8) 0.037(7) 0.031(6) -0.001(6) 0.002(6) -0.006(6)
B2 0.045(8) 0.011(5) 0.045(8) 0.003(5) -0.013(7) 0.006(5)
O7 0.038(5) 0.033(4) 0.052(5) -0.011(4) -0.011(4) 0.009(4)
O8 0.054(6) 0.031(5) 0.045(5) 0.003(4) -0.013(4) -0.008(4)
C65 0.064(8) 0.030(6) 0.035(6) 0.001(5) -0.034(6) -0.022(5)
C66 0.053(8) 0.051(8) 0.056(8) -0.004(7) -0.025(7) -0.017(6)
C67 0.025(6) 0.045(7) 0.054(8) -0.005(6) -0.002(6) 0.013(5)
C68 0.087(11) 0.042(7) 0.027(6) -0.003(6) -0.005(7) -0.006(7)
C69 0.053(8) 0.046(7) 0.034(6) 0.007(6) -0.018(6) -0.016(6)
C70 0.038(7) 0.029(6) 0.045(7) 0.012(5) -0.010(6) 0.002(5)
C71 0.070(10) 0.074(10) 0.108(12) -0.006(9) -0.067(9) -0.006(8)
Cl1 0.076(3) 0.062(2) 0.082(3) -0.014(2) -0.025(2) -0.015(2)
Cl2 0.100(4) 0.062(3) 0.123(4) 0.004(3) -0.030(3) -0.036(3)
C72 0.092(11) 0.039(7) 0.049(7) 0.008(6) -0.008(7) -0.027(7)
Cl3 0.086(3) 0.059(2) 0.078(3) -0.016(2) -0.029(2) -0.008(2)
Cl4 0.105(4) 0.068(3) 0.111(4) 0.007(3) -0.034(3) -0.047(3)

loop_
_atom_type_symbol
_atom_type_description
_atom_type_scat_dispersion_real
_atom_type_scat_dispersion_imag
_atom_type_scat_source
Cl Cl 0.1484 0.1585 'International Tables Vol C Tables 4.2.6.8 and 6.1.1.4'
C C 0.0033 0.0016 'International Tables Vol C Tables 4.2.6.8 and 6.1.1.4'
O O 0.0106 0.0060 'International Tables Vol C Tables 4.2.6.8 and 6.1.1.4'
N N 0.0061 0.0033 'International Tables Vol C Tables 4.2.6.8 and 6.1.1.4'
B B 0.0013 0.0007 'International Tables Vol C Tables 4.2.6.8 and 6.1.1.4'
H H 0.0000 0.0000 'International Tables Vol C Tables 4.2.6.8 and 6.1.1.4'

loop_
_geom_angle_atom_site_label_1
_geom_angle_atom_site_label_2
_geom_angle_atom_site_label_3
_geom_angle
C2 C1 N1 107.1(11)
C2 C1 C12 129.2(13)
N1 C1 C12 123.6(12)
C1 C2 C3 108.3(12)
C1 C2 C14 130.5(12)
C3 C2 C14 121.3(12)
C4 C3 C2 107.1(11)
C4 C3 C21 132.1(11)
C2 C3 C21 120.6(12)
C3 C4 N1 107.6(11)
C3 C4 C5 137.6(11)
N1 C4 C5 114.0(11)
C1 N1 C4 109.7(11)
C1 N1 H59 125.1
C4 N1 H59 125.1
O1 C5 C6 120.0(10)
O1 C5 C4 118.5(10)
C6 C5 C4 121.5(9)
C5 O1 B1 121.2(10)
C5 C6 C7 122.2(9)
C5 C6 H1 118.9
C7 C6 H1 118.9
O2 C7 C6 117.1(11)
O2 C7 C8 118.9(11)
C6 C7 C8 124.0(10)
C7 O2 B1 125.2(10)
N2 C8 C9 109.2(10)
N2 C8 C7 117.1(10)
C9 C8 C7 133.6(10)
C8 C9 C10 104.2(10)
C8 C9 C29 136.5(10)
C10 C9 C29 118.9(11)
C11 C10 C9 109.7(11)
C11 C10 C22 129.6(11)
C9 C10 C22 120.7(11)
N2 C11 C10 106.4(10)
N2 C11 C13 123.3(10)
C10 C11 C13 130.3(12)
C11 N2 C8 110.5(10)
C11 N2 H60 124.8
C8 N2 H60 124.8
C1 C12 H2 109.5
C1 C12 H3 109.5
H2 C12 H3 109.5
C1 C12 H4 109.5
H2 C12 H4 109.5
H3 C12 H4 109.5
C11 C13 H5 109.5
C11 C13 H6 109.5
H5 C13 H6 109.5
C11 C13 H7 109.5
H5 C13 H7 109.5
H6 C13 H7 109.5
C2 C14 C15 107.1(11)
C2 C14 H8 110.3
C15 C14 H8 110.3
C2 C14 H9 110.3
C15 C14 H9 110.3
H8 C14 H9 108.5
C14 C15 C16 111.6(12)
C14 C15 H10 109.3
C16 C15 H10 109.3
C14 C15 H11 109.3
C16 C15 H11 109.3
H10 C15 H11 108.0
C17 C16 C21 117.8(15)
C17 C16 C15 120.9(14)
C21 C16 C15 121.2(12)
C16 C17 C18 121.1(15)
C16 C17 H12 119.5
C18 C17 H12 119.5
C17 C18 C19 120.6(13)
C17 C18 H13 119.7
C19 C18 H13 119.7
C20 C19 C18 118.1(14)
C20 C19 H14 121.0
C18 C19 H14 121.0
C21 C20 C19 120.2(15)
C21 C20 H15 119.9
C19 C20 H15 119.9
C20 C21 C16 121.9(13)
C20 C21 C3 124.7(12)
C16 C21 C3 113.4(12)
C10 C22 C23 109.8(10)
C10 C22 H16 109.7
C23 C22 H16 109.7
C10 C22 H17 109.7
C23 C22 H17 109.7
H16 C22 H17 108.2
C24 C23 C22 114.4(10)
C24 C23 H18 108.6
C22 C23 H18 108.6
C24 C23 H19 108.6
C22 C23 H19 108.6
H18 C23 H19 107.6
C25 C24 C29 120.1(10)
C25 C24 C23 122.7(11)
C29 C24 C23 117.1(10)
C26 C25 C24 121.5(13)
C26 C25 H20 119.2
C24 C25 H20 119.2
C27 C26 C25 119.5(11)
C27 C26 H21 120.2
C25 C26 H21 120.2
C26 C27 C28 119.4(11)
C26 C27 H22 120.3
C28 C27 H22 120.3
C27 C28 C29 122.0(11)
C27 C28 H23 119.0
C29 C28 H23 119.0
C28 C29 C24 117.2(10)
C28 C29 C9 122.7(11)
C24 C29 C9 120.1(10)
O2 B1 O1 113.1(11)
O2 B1 O3 109.8(11)
O1 B1 O3 110.7(10)
O2 B1 O4 108.8(11)
O1 B1 O4 110.4(11)
O3 B1 O4 103.6(10)
C30 O3 B1 107.6(9)
C35 O4 B1 104.2(9)
O3 C30 C31 134.0(11)
O3 C30 C35 110.4(9)
C31 C30 C35 115.6(12)
C30 C31 C32 122.0(12)
C30 C31 H24 119.0
C32 C31 H24 119.0
C31 C32 C33 121.0(11)
C31 C32 H25 119.5
C33 C32 H25 119.5
C34 C33 C32 119.4(13)
C34 C33 H26 120.3
C32 C33 H26 120.3
C35 C34 C33 116.3(11)
C35 C34 H27 121.8
C33 C34 H27 121.8
C34 C35 O4 124.2(11)
C34 C35 C30 125.6(9)
O4 C35 C30 110.2(11)
N3 C36 C37 108.5(10)
N3 C36 C47 119.8(12)
C37 C36 C47 131.8(11)
C36 C37 C38 107.8(11)
C36 C37 C49 128.2(10)
C38 C37 C49 123.9(10)
C37 C38 C39 108.2(10)
C37 C38 C56 120.8(11)
C39 C38 C56 131.0(11)
C40 C39 N3 120.5(10)
C40 C39 C38 136.1(10)
N3 C39 C38 103.4(10)
C36 N3 C39 112.0(10)
C36 N3 H61 124.0
C39 N3 H61 124.0
O5 C40 C39 116.6(10)
O5 C40 C41 120.2(10)
C39 C40 C41 123.1(10)
C40 O5 B2 122.1(9)
C42 C41 C40 120.9(11)
C42 C41 H28 119.5
C40 C41 H28 119.5
O6 C42 C41 122.3(12)
O6 C42 C43 117.1(11)
C41 C42 C43 120.5(11)
C42 O6 B2 120.8(9)
N4 C43 C44 104.7(11)
N4 C43 C42 118.1(11)
C44 C43 C42 136.4(11)
C43 C44 C64 135.2(12)
C43 C44 C45 107.1(11)
C64 C44 C45 117.4(12)
C46 C45 C44 108.3(12)
C46 C45 C57 130.6(13)
C44 C45 C57 121.0(12)
N4 C46 C45 106.9(11)
N4 C46 C48 119.7(12)
C45 C46 C48 133.4(13)
C46 N4 C43 112.9(11)
C46 N4 H62 123.6
C43 N4 H62 123.6
C36 C47 H29 109.5
C36 C47 H30 109.5
H29 C47 H30 109.5
C36 C47 H31 109.5
H29 C47 H31 109.5
H30 C47 H31 109.5
C46 C48 H32 109.5
C46 C48 H33 109.5
H32 C48 H33 109.5
C46 C48 H34 109.5
H32 C48 H34 109.5
H33 C48 H34 109.5
C50 C49 C37 107.7(10)
C50 C49 H35 110.2
C37 C49 H35 110.2
C50 C49 H36 110.2
C37 C49 H36 110.2
H35 C49 H36 108.5
C49 C50 C51 111.7(11)
C49 C50 H37 109.3
C51 C50 H37 109.3
C49 C50 H38 109.3
C51 C50 H38 109.3
H37 C50 H38 107.9
C52 C51 C56 118.2(12)
C52 C51 C50 119.7(12)
C56 C51 C50 121.9(10)
C51 C52 C53 123.2(13)
C51 C52 H39 118.4
C53 C52 H39 118.4
C54 C53 C52 117.9(11)
C54 C53 H40 121.1
C52 C53 H40 121.1
C53 C54 C55 121.2(11)
C53 C54 H41 119.4
C55 C54 H41 119.4
C54 C55 C56 121.1(12)
C54 C55 H42 119.4
C56 C55 H42 119.4
C55 C56 C51 118.2(10)
C55 C56 C38 127.3(11)
C51 C56 C38 113.9(11)
C45 C57 C58 107.1(11)
C45 C57 H43 110.3
C58 C57 H43 110.3
C45 C57 H44 110.3
C58 C57 H44 110.3
H43 C57 H44 108.5
C59 C58 C57 112.2(11)
C59 C58 H45 109.2
C57 C58 H45 109.2
C59 C58 H46 109.2
C57 C58 H46 109.2
H45 C58 H46 107.9
C64 C59 C60 120.8(13)
C64 C59 C58 118.8(11)
C60 C59 C58 120.4(13)
C61 C60 C59 121.6(15)
C61 C60 H47 119.2
C59 C60 H47 119.2
C62 C61 C60 120.0(15)
C62 C61 H48 120.0
C60 C61 H48 120.0
C61 C62 C63 119.6(16)
C61 C62 H49 120.2
C63 C62 H49 120.2
C62 C63 C64 121.3(13)
C62 C63 H50 119.3
C64 C63 H50 119.3
C59 C64 C63 116.5(11)
C59 C64 C44 120.3(12)
C63 C64 C44 123.2(13)
O8 B2 O6 113.8(10)
O8 B2 O7 107.3(9)
O6 B2 O7 109.5(10)
O8 B2 O5 108.2(10)
O6 B2 O5 113.0(9)
O7 B2 O5 104.5(10)
C65 O7 B2 105.3(8)
C70 O8 B2 104.0(10)
C66 C65 O7 132.8(10)
C66 C65 C70 118.4(11)
O7 C65 C70 108.7(10)
C65 C66 C67 120.3(12)
C65 C66 H51 119.8
C67 C66 H51 119.8
C68 C67 C66 120.7(12)
C68 C67 H52 119.7
C66 C67 H52 119.7
C67 C68 C69 122.0(11)
C67 C68 H53 119.0
C69 C68 H53 119.0
C70 C69 C68 113.9(11)
C70 C69 H54 123.0
C68 C69 H54 123.0
O8 C70 C69 123.1(11)
O8 C70 C65 112.2(10)
C69 C70 C65 124.7(12)
Cl2 C71 Cl1 111.6(10)
Cl2 C71 H55 109.3
Cl1 C71 H55 109.3
Cl2 C71 H56 109.3
Cl1 C71 H56 109.3
H55 C71 H56 108.0
Cl4 C72 Cl3 111.1(7)
Cl4 C72 H57 109.4
Cl3 C72 H57 109.4
Cl4 C72 H58 109.4
Cl3 C72 H58 109.4
H57 C72 H58 108.0

loop_
_geom_bond_atom_site_label_1
_geom_bond_atom_site_label_2
_geom_bond_distance
C1 C2 1.346(17)
C1 N1 1.343(15)
C1 C12 1.492(16)
C2 C3 1.398(17)
C2 C14 1.492(19)
C3 C4 1.340(17)
C3 C21 1.505(16)
C4 N1 1.366(14)
C4 C5 1.447(16)
N1 H59 0.8800
C5 O1 1.323(11)
C5 C6 1.366(15)
O1 B1 1.459(17)
C6 C7 1.403(16)
C6 H1 0.9500
C7 O2 1.308(12)
C7 C8 1.419(16)
O2 B1 1.428(17)
C8 N2 1.364(12)
C8 C9 1.379(16)
C9 C10 1.416(15)
C9 C29 1.463(15)
C10 C11 1.380(16)
C10 C22 1.496(18)
C11 N2 1.338(15)
C11 C13 1.477(14)
N2 H60 0.8800
C12 H2 0.9800
C12 H3 0.9800
C12 H4 0.9800
C13 H5 0.9800
C13 H6 0.9800
C13 H7 0.9800
C14 C15 1.508(17)
C14 H8 0.9900
C14 H9 0.9900
C15 C16 1.52(2)
C15 H10 0.9900
C15 H11 0.9900
C16 C17 1.381(18)
C16 C21 1.43(2)
C17 C18 1.36(2)
C17 H12 0.9500
C18 C19 1.43(2)
C18 H13 0.9500
C19 C20 1.397(18)
C19 H14 0.9500
C20 C21 1.351(19)
C20 H15 0.9500
C22 C23 1.525(15)
C22 H16 0.9900
C22 H17 0.9900
C23 C24 1.493(14)
C23 H18 0.9900
C23 H19 0.9900
C24 C25 1.353(16)
C24 C29 1.406(17)
C25 C26 1.365(17)
C25 H20 0.9500
C26 C27 1.374(18)
C26 H21 0.9500
C27 C28 1.371(16)
C27 H22 0.9500
C28 C29 1.378(15)
C28 H23 0.9500
B1 O3 1.470(15)
B1 O4 1.486(16)
O3 C30 1.311(14)
O4 C35 1.383(12)
C30 C31 1.348(16)
C30 C35 1.388(16)
C31 C32 1.376(18)
C31 H24 0.9500
C32 C33 1.373(18)
C32 H25 0.9500
C33 C34 1.398(17)
C33 H26 0.9500
C34 C35 1.369(17)
C34 H27 0.9500
C36 N3 1.349(15)
C36 C37 1.379(17)
C36 C47 1.466(15)
C37 C38 1.402(15)
C37 C49 1.477(16)
C38 C39 1.450(16)
C38 C56 1.462(15)
C39 C40 1.371(16)
C39 N3 1.401(13)
N3 H61 0.8800
C40 O5 1.318(12)
C40 C41 1.362(16)
O5 B2 1.502(14)
C41 C42 1.371(16)
C41 H28 0.9500
C42 O6 1.321(13)
C42 C43 1.423(17)
O6 B2 1.447(16)
C43 N4 1.399(14)
C43 C44 1.425(17)
C44 C64 1.417(17)
C44 C45 1.430(18)
C45 C46 1.392(17)
C45 C57 1.477(19)
C46 N4 1.346(16)
C46 C48 1.460(16)
N4 H62 0.8800
C47 H29 0.9800
C47 H30 0.9800
C47 H31 0.9800
C48 H32 0.9800
C48 H33 0.9800
C48 H34 0.9800
C49 C50 1.496(17)
C49 H35 0.9900
C49 H36 0.9900
C50 C51 1.512(16)
C50 H37 0.9900
C50 H38 0.9900
C51 C52 1.368(16)
C51 C56 1.417(18)
C52 C53 1.411(17)
C52 H39 0.9500
C53 C54 1.349(18)
C53 H40 0.9500
C54 C55 1.383(15)
C54 H41 0.9500
C55 C56 1.406(15)
C55 H42 0.9500
C57 C58 1.535(18)
C57 H43 0.9900
C57 H44 0.9900
C58 C59 1.454(19)
C58 H45 0.9900
C58 H46 0.9900
C59 C64 1.381(19)
C59 C60 1.360(18)
C60 C61 1.38(2)
C60 H47 0.9500
C61 C62 1.34(2)
C61 H48 0.9500
C62 C63 1.385(16)
C62 H49 0.9500
C63 C64 1.424(17)
C63 H50 0.9500
B2 O8 1.428(14)
B2 O7 1.499(16)
O7 C65 1.354(13)
O8 C70 1.378(14)
C65 C66 1.332(16)
C65 C70 1.403(16)
C66 C67 1.386(16)
C66 H51 0.9500
C67 C68 1.382(17)
C67 H52 0.9500
C68 C69 1.399(19)
C68 H53 0.9500
C69 C70 1.396(16)
C69 H54 0.9500
C71 Cl2 1.725(17)
C71 Cl1 1.725(14)
C71 H55 0.9900
C71 H56 0.9900
C72 Cl4 1.702(14)
C72 Cl3 1.777(14)
C72 H57 0.9900
C72 H58 0.9900

loop_
_geom_torsion_atom_site_label_1
_geom_torsion_atom_site_label_2
_geom_torsion_atom_site_label_3
_geom_torsion_atom_site_label_4
_geom_torsion
N1 C1 C2 C3 4.8(13)
C12 C1 C2 C3 -176.3(13)
N1 C1 C2 C14 -175.5(12)
C12 C1 C2 C14 3(2)
C1 C2 C3 C4 -3.3(14)
C14 C2 C3 C4 177.0(11)
C1 C2 C3 C21 -179.5(11)
C14 C2 C3 C21 0.7(17)
C2 C3 C4 N1 0.5(14)
C21 C3 C4 N1 176.1(11)
C2 C3 C4 C5 -168.0(14)
C21 C3 C4 C5 8(3)
C2 C1 N1 C4 -4.5(13)
C12 C1 N1 C4 176.5(11)
C3 C4 N1 C1 2.5(13)
C5 C4 N1 C1 174.0(10)
C3 C4 C5 O1 -32(2)
N1 C4 C5 O1 159.7(9)
C3 C4 C5 C6 146.5(15)
N1 C4 C5 C6 -21.4(15)
C6 C5 O1 B1 10.8(15)
C4 C5 O1 B1 -170.3(10)
O1 C5 C6 C7 -3.5(16)
C4 C5 C6 C7 177.6(10)
C5 C6 C7 O2 -0.7(16)
C5 C6 C7 C8 179.6(11)
C6 C7 O2 B1 -2.7(16)
C8 C7 O2 B1 177.0(11)
O2 C7 C8 N2 -164.2(10)
C6 C7 C8 N2 15.5(16)
O2 C7 C8 C9 10.3(19)
C6 C7 C8 C9 -170.0(12)
N2 C8 C9 C10 -1.6(13)
C7 C8 C9 C10 -176.4(13)
N2 C8 C9 C29 -173.2(13)
C7 C8 C9 C29 12(2)
C8 C9 C10 C11 2.8(13)
C29 C9 C10 C11 176.2(11)
C8 C9 C10 C22 -178.5(11)
C29 C9 C10 C22 -5.1(18)
C9 C10 C11 N2 -2.9(14)
C22 C10 C11 N2 178.5(12)
C9 C10 C11 C13 176.5(12)
C22 C10 C11 C13 -2(2)
C10 C11 N2 C8 1.9(13)
C13 C11 N2 C8 -177.6(11)
C9 C8 N2 C11 -0.2(13)
C7 C8 N2 C11 175.6(10)
C1 C2 C14 C15 140.9(14)
C3 C2 C14 C15 -39.4(16)
C2 C14 C15 C16 54.7(16)
C14 C15 C16 C17 141.0(13)
C14 C15 C16 C21 -36.6(18)
C21 C16 C17 C18 -1(2)
C15 C16 C17 C18 -178.3(13)
C16 C17 C18 C19 5(2)
C17 C18 C19 C20 -6(2)
C18 C19 C20 C21 3(2)
C19 C20 C21 C16 1(2)
C19 C20 C21 C3 178.7(12)
C17 C16 C21 C20 -2.5(19)
C15 C16 C21 C20 175.2(12)
C17 C16 C21 C3 179.6(11)
C15 C16 C21 C3 -2.7(18)
C4 C3 C21 C20 29(2)
C2 C3 C21 C20 -156.1(13)
C4 C3 C21 C16 -153.4(14)
C2 C3 C21 C16 21.7(16)
C11 C10 C22 C23 149.9(12)
C9 C10 C22 C23 -28.6(16)
C10 C22 C23 C24 48.8(13)
C22 C23 C24 C25 140.3(12)
C22 C23 C24 C29 -36.5(15)
C29 C24 C25 C26 -6.3(18)
C23 C24 C25 C26 177.1(12)
C24 C25 C26 C27 4.0(19)
C25 C26 C27 C28 -1.8(19)
C26 C27 C28 C29 2.0(18)
C27 C28 C29 C24 -4.2(17)
C27 C28 C29 C9 178.1(11)
C25 C24 C29 C28 6.2(17)
C23 C24 C29 C28 -176.9(10)
C25 C24 C29 C9 -176.0(11)
C23 C24 C29 C9 0.9(16)
C8 C9 C29 C28 9(2)
C10 C9 C29 C28 -161.6(12)
C8 C9 C29 C24 -168.6(13)
C10 C9 C29 C24 20.7(17)
C7 O2 B1 O1 9.1(16)
C7 O2 B1 O3 133.2(11)
C7 O2 B1 O4 -114.0(12)
C5 O1 B1 O2 -13.1(14)
C5 O1 B1 O3 -136.7(10)
C5 O1 B1 O4 109.1(12)
O2 B1 O3 C30 96.4(12)
O1 B1 O3 C30 -138.1(11)
O4 B1 O3 C30 -19.7(13)
O2 B1 O4 C35 -98.8(10)
O1 B1 O4 C35 136.5(10)
O3 B1 O4 C35 18.0(13)
B1 O3 C30 C31 -165.4(14)
B1 O3 C30 C35 13.8(14)
O3 C30 C31 C32 -178.7(13)
C35 C30 C31 C32 2.1(18)
C30 C31 C32 C33 -2(2)
C31 C32 C33 C34 1(2)
C32 C33 C34 C35 0.3(19)
C33 C34 C35 O4 -178.6(11)
C33 C34 C35 C30 -0.4(19)
B1 O4 C35 C34 167.7(12)
B1 O4 C35 C30 -10.8(13)
O3 C30 C35 C34 179.8(11)
C31 C30 C35 C34 -0.8(18)
O3 C30 C35 O4 -1.7(14)
C31 C30 C35 O4 177.7(10)
N3 C36 C37 C38 1.1(14)
C47 C36 C37 C38 -179.5(13)
N3 C36 C37 C49 -176.8(11)
C47 C36 C37 C49 3(2)
C36 C37 C38 C39 0.8(13)
C49 C37 C38 C39 178.8(11)
C36 C37 C38 C56 -179.0(10)
C49 C37 C38 C56 -1.0(17)
C37 C38 C39 C40 177.2(14)
C56 C38 C39 C40 -3(2)
C37 C38 C39 N3 -2.3(12)
C56 C38 C39 N3 177.4(11)
C37 C36 N3 C39 -2.7(14)
C47 C36 N3 C39 177.8(11)
C40 C39 N3 C36 -176.5(12)
C38 C39 N3 C36 3.1(13)
N3 C39 C40 O5 164.6(10)
C38 C39 C40 O5 -15(2)
N3 C39 C40 C41 -12.0(17)
C38 C39 C40 C41 168.5(13)
C39 C40 O5 B2 -178.3(10)
C41 C40 O5 B2 -1.6(15)
O5 C40 C41 C42 4.0(16)
C39 C40 C41 C42 -179.4(12)
C40 C41 C42 O6 1.0(17)
C40 C41 C42 C43 -178.2(10)
C41 C42 O6 B2 -8.4(17)
C43 C42 O6 B2 170.9(10)
O6 C42 C43 N4 -160.1(10)
C41 C42 C43 N4 19.2(16)
O6 C42 C43 C44 32(2)
C41 C42 C43 C44 -148.7(14)
N4 C43 C44 C64 -173.5(13)
C42 C43 C44 C64 -4(2)
N4 C43 C44 C45 -0.3(12)
C42 C43 C44 C45 168.7(13)
C43 C44 C45 C46 2.4(13)
C64 C44 C45 C46 177.0(11)
C43 C44 C45 C57 -173.8(11)
C64 C44 C45 C57 0.8(17)
C44 C45 C46 N4 -3.6(13)
C57 C45 C46 N4 172.1(13)
C44 C45 C46 C48 175.4(13)
C57 C45 C46 C48 -9(2)
C45 C46 N4 C43 3.5(13)
C48 C46 N4 C43 -175.6(11)
C44 C43 N4 C46 -2.0(13)
C42 C43 N4 C46 -173.4(11)
C36 C37 C49 C50 -150.1(12)
C38 C37 C49 C50 32.3(15)
C37 C49 C50 C51 -49.5(13)
C49 C50 C51 C52 -142.0(12)
C49 C50 C51 C56 43.0(15)
C56 C51 C52 C53 -2.0(19)
C50 C51 C52 C53 -177.2(12)
C51 C52 C53 C54 2.2(19)
C52 C53 C54 C55 -3.5(18)
C53 C54 C55 C56 4.7(17)
C54 C55 C56 C51 -4.3(15)
C54 C55 C56 C38 -174.6(11)
C52 C51 C56 C55 2.9(16)
C50 C51 C56 C55 178.0(10)
C52 C51 C56 C38 174.5(11)
C50 C51 C56 C38 -10.4(15)
C37 C38 C56 C55 159.3(11)
C39 C38 C56 C55 -20.4(18)
C37 C38 C56 C51 -11.3(15)
C39 C38 C56 C51 169.0(12)
C46 C45 C57 C58 -140.1(13)
C44 C45 C57 C58 35.1(16)
C45 C57 C58 C59 -53.4(14)
C57 C58 C59 C64 38.6(16)
C57 C58 C59 C60 -142.6(13)
C64 C59 C60 C61 -3(2)
C58 C59 C60 C61 177.9(13)
C59 C60 C61 C62 1(2)
C60 C61 C62 C63 1(2)
C61 C62 C63 C64 1(2)
C60 C59 C64 C63 4.6(19)
C58 C59 C64 C63 -176.6(10)
C60 C59 C64 C44 -178.6(12)
C58 C59 C64 C44 0.1(18)
C62 C63 C64 C59 -3.4(18)
C62 C63 C64 C44 179.9(11)
C43 C44 C64 C59 151.6(14)
C45 C44 C64 C59 -21.0(17)
C43 C44 C64 C63 -32(2)
C45 C44 C64 C63 155.5(11)
C42 O6 B2 O8 133.8(10)
C42 O6 B2 O7 -106.2(11)
C42 O6 B2 O5 9.9(15)
C40 O5 B2 O8 -132.0(10)
C40 O5 B2 O6 -5.1(15)
C40 O5 B2 O7 113.9(11)
O8 B2 O7 C65 -14.9(13)
O6 B2 O7 C65 -138.8(9)
O5 B2 O7 C65 99.9(9)
O6 B2 O8 C70 136.9(10)
O7 B2 O8 C70 15.6(12)
O5 B2 O8 C70 -96.7(11)
B2 O7 C65 C66 -168.1(14)
B2 O7 C65 C70 7.9(13)
O7 C65 C66 C67 175.7(12)
C70 C65 C66 C67 0(2)
C65 C66 C67 C68 -1(2)
C66 C67 C68 C69 2(2)
C67 C68 C69 C70 -2.1(19)
B2 O8 C70 C69 167.2(12)
B2 O8 C70 C65 -11.2(13)
C68 C69 C70 O8 -177.4(11)
C68 C69 C70 C65 0.9(18)
C66 C65 C70 O8 178.6(11)
O7 C65 C70 O8 1.9(14)
C66 C65 C70 C69 0.2(19)
O7 C65 C70 C69 -176.5(11)
